data_7204541
loop_
_publ_author_name
'Salyer, Pamela A.'
'Barker, Marten G.'
'Blake, Alexander J.'
'Gregory, Duncan H.'
'Weston, David P.'
'Wilson, Claire'

_publ_section_title
;
 New metathesis routes to layered dichalcogenides: synthesis, crystal
 growth and structure of NayNbX2 (y = 0.5, X = S, Se)
;
_journal_issue 2
_journal_name_full 'Journal of Materials Chemistry'
_journal_page_first 175
_journal_paper_doi 10.1039/b209828h
_journal_volume 13
_journal_year 2003
_chemical_formula_moiety 'Na0.51 Nb S2'
_chemical_formula_sum 'Na0.51 Nb S2'
_chemical_formula_weight 168.75
_chemical_name_common 'sodium niobium disulfide'
_chemical_name_systematic
; 
? 
;
_space_group_IT_number 194
_symmetry_cell_setting hexagonal
_symmetry_space_group_name_Hall '-P 6c 2c'
_symmetry_space_group_name_H-M 'P 63/m m c'
_atom_sites_solution_primary direct
_atom_sites_solution_secondary difmap
_audit_creation_method SHELXL-97
_cell_angle_alpha 90.00
_cell_angle_beta 90.00
_cell_angle_gamma 120.00
_cell_formula_units_Z 2
_cell_length_a 3.3533(4)
_cell_length_b 3.3533(4)
_cell_length_c 14.547(3)
_cell_measurement_reflns_used 392
_cell_measurement_temperature 150(2)
_cell_measurement_theta_max 28.1
_cell_measurement_theta_min 2.8
_cell_volume 141.66(4)
_computing_cell_refinement 'Bruker SAINT version 6.02a (Bruker, 2000)'
_computing_data_collection 'Bruker SMART version 5.624 (Bruker, 2001)'
_computing_data_reduction 'Bruker SAINT; Bruker SHELXTL (Bruker, 1997)'
_computing_molecular_graphics 'ATOMS 4.1 (Dowty, 1998)'
_computing_publication_material 'SHELXL-97; PLATON (Spek, 2001)'
_computing_structure_refinement 'SHELXL-97 (Sheldrick, 1997)'
_computing_structure_solution
;
SIR97 - Altomare A., Burla M.C., Camalli M., Cascarano G.L., Giacovazzo C. , 
Guagliardi A., Moliterni A.G.G., Polidori G.,Spagna R. 
(1999) J. Appl. Cryst. 32, 115-119.
;
_diffrn_ambient_temperature 150(2)
_diffrn_measured_fraction_theta_full 0.928
_diffrn_measured_fraction_theta_max 0.904
_diffrn_measurement_device_type 'Bruker SMART1000 CCD area detector'
_diffrn_measurement_method omega
_diffrn_radiation_monochromator graphite
_diffrn_radiation_source 'fine-focus sealed tube'
_diffrn_radiation_type MoK\a
_diffrn_radiation_wavelength 0.71069
_diffrn_reflns_av_R_equivalents 0.0400
_diffrn_reflns_av_sigmaI/netI 0.0212
_diffrn_reflns_limit_h_max 4
_diffrn_reflns_limit_h_min -2
_diffrn_reflns_limit_k_max 2
_diffrn_reflns_limit_k_min -4
_diffrn_reflns_limit_l_max 18
_diffrn_reflns_limit_l_min -16
_diffrn_reflns_number 458
_diffrn_reflns_theta_full 25.00
_diffrn_reflns_theta_max 28.09
_diffrn_reflns_theta_min 5.61
_diffrn_standards_decay_% 0
_diffrn_standards_number 0
_exptl_absorpt_coefficient_mu 5.440
_exptl_absorpt_correction_T_max 0.7568
_exptl_absorpt_correction_T_min 0.5020
_exptl_absorpt_correction_type integration
_exptl_absorpt_process_details 'Bruker SADABS v2.03 (2001)'
_exptl_crystal_colour 'metallic grey'
_exptl_crystal_density_diffrn 3.956
_exptl_crystal_density_meas ?
_exptl_crystal_density_method .
_exptl_crystal_description 'hexagonal plate'
_exptl_crystal_F_000 157
_exptl_crystal_size_max 0.16
_exptl_crystal_size_mid 0.14
_exptl_crystal_size_min 0.05
_refine_diff_density_max 0.641
_refine_diff_density_min -0.619
_refine_diff_density_rms 0.159
_refine_ls_extinction_coef 0.044(17)
_refine_ls_extinction_expression Fc^*^=kFc[1+0.001xFc^2^\l^3^/sin(2\q)]^-1/4^
_refine_ls_extinction_method SHELXL
_refine_ls_goodness_of_fit_ref 0.983
_refine_ls_matrix_type full
_refine_ls_number_parameters 11
_refine_ls_number_reflns 90
_refine_ls_number_restraints 0
_refine_ls_restrained_S_all 0.983
_refine_ls_R_factor_all 0.0206
_refine_ls_R_factor_gt 0.0191
_refine_ls_shift/su_max 0.000
_refine_ls_shift/su_mean 0.000
_refine_ls_structure_factor_coef Fsqd
_refine_ls_weighting_details 'calc w=1/[\s^2^(Fo^2^)+(0.0583P)^2^+0.1428P] where P=(Fo^2^+2Fc^2^)/3'
_refine_ls_weighting_scheme calc
_refine_ls_wR_factor_gt 0.0639
_refine_ls_wR_factor_ref 0.0650
_reflns_number_gt 86
_reflns_number_total 90
_reflns_threshold_expression >2sigma(I)
_cod_data_source_file b209828h.txt
_cod_data_source_block nbs2na
_cod_depositor_comments
;
The following automatic conversions were performed:
'_symmetry_cell_setting' value 'Hexagonal' changed to 'hexagonal'
according to '/home/saulius/struct/CIF-dictionaries/cif_core.dic'
dictionary named 'cif_core.dic' version 2.4.1 from 2010-06-29.

Automatic conversion script
Id: cif_fix_enum 1527 2010-12-29 10:47:43Z saulius 
;
_cod_original_sg_symbol_H-M P6(3)/mmc
_cod_database_code 7204541

loop_
_symmetry_equiv_pos_as_xyz
'x, y, z'
'-x, -y, z+1/2'
'-y, x-y, z'
'-x+y, -x, z'
'x-y, x, z+1/2'
'y, -x+y, z+1/2'
'x-y, -y, -z'
'-x, -x+y, -z'
'y, x, -z'
'-y, -x, -z+1/2'
'x, x-y, -z+1/2'
'-x+y, y, -z+1/2'
'-x, -y, -z'
'x, y, -z-1/2'
'y, -x+y, -z'
'x-y, x, -z'
'-x+y, -x, -z-1/2'
'-y, x-y, -z-1/2'
'-x+y, y, z'
'x, x-y, z'
'-y, -x, z'
'y, x, z-1/2'
'-x, -x+y, z-1/2'
'x-y, -y, z-1/2'

loop_
_atom_site_label
_atom_site_type_symbol
_atom_site_fract_x
_atom_site_fract_y
_atom_site_fract_z
_atom_site_U_iso_or_equiv
_atom_site_adp_type
_atom_site_occupancy
_atom_site_symmetry_multiplicity
_atom_site_calc_flag
_atom_site_refinement_flags
_atom_site_disorder_assembly
_atom_site_disorder_group
S1 S 0.0000 0.0000 0.35653(11) 0.0066(5) Uani 1 6 d S . .
Nb1 Nb 0.3333 0.6667 0.2500 0.0055(5) Uani 1 12 d S . .
Na1 Na 0.6667 0.3333 0.4998(11) 0.016(4) Uani 0.250(13) 6 d SP . .

loop_
_atom_site_aniso_label
_atom_site_aniso_U_11
_atom_site_aniso_U_22
_atom_site_aniso_U_33
_atom_site_aniso_U_23
_atom_site_aniso_U_13
_atom_site_aniso_U_12
S1 0.0052(6) 0.0052(6) 0.0092(8) 0.000 0.000 0.0026(3)
Nb1 0.0045(5) 0.0045(5) 0.0076(6) 0.000 0.000 0.0022(3)
Na1 0.023(4) 0.023(4) 0.004(5) 0.000 0.000 0.011(2)

loop_
_atom_type_symbol
_atom_type_description
_atom_type_scat_dispersion_real
_atom_type_scat_dispersion_imag
_atom_type_scat_source
Na Na 0.0362 0.0249 'International Tables Vol C Tables 4.2.6.8 and 6.1.1.4'
S S 0.1246 0.1234 'International Tables Vol C Tables 4.2.6.8 and 6.1.1.4'
Nb Nb -2.0727 0.6215 'International Tables Vol C Tables 4.2.6.8 and 6.1.1.4'

loop_
_geom_angle_atom_site_label_1
_geom_angle_atom_site_label_2
_geom_angle_atom_site_label_3
_geom_angle
_geom_angle_site_symmetry_1
_geom_angle_site_symmetry_3
_geom_angle_publ_flag
Nb1 S1 Nb1 85.08(4) 1_445 1_545 ?
Nb1 S1 Nb1 85.08(4) 1_445 . ?
Nb1 S1 Nb1 85.08(4) 1_545 . ?
Nb1 S1 Na1 171.6(2) 1_445 . ?
Nb1 S1 Na1 101.08(16) 1_545 . ?
Nb1 S1 Na1 101.08(16) . . ?
Nb1 S1 Na1 101.08(16) 1_445 1_455 ?
Nb1 S1 Na1 171.6(2) 1_545 1_455 ?
Nb1 S1 Na1 101.08(16) . 1_455 ?
Na1 S1 Na1 72.2(4) . 1_455 ?
Nb1 S1 Na1 101.08(16) 1_445 1_445 ?
Nb1 S1 Na1 101.08(16) 1_545 1_445 ?
Nb1 S1 Na1 171.6(2) . 1_445 ?
Na1 S1 Na1 72.2(4) . 1_445 ?
Na1 S1 Na1 72.2(4) 1_455 1_445 ?
Nb1 S1 Na1 136.36(5) 1_445 13_666 ?
Nb1 S1 Na1 136.36(5) 1_545 13_666 ?
Nb1 S1 Na1 85.9(2) . 13_666 ?
Na1 S1 Na1 39.759(18) . 13_666 ?
Na1 S1 Na1 39.759(18) 1_455 13_666 ?
Na1 S1 Na1 85.70(4) 1_445 13_666 ?
Nb1 S1 Na1 136.36(5) 1_445 13_656 ?
Nb1 S1 Na1 85.9(2) 1_545 13_656 ?
Nb1 S1 Na1 136.36(5) . 13_656 ?
Na1 S1 Na1 39.759(18) . 13_656 ?
Na1 S1 Na1 85.70(4) 1_455 13_656 ?
Na1 S1 Na1 39.759(18) 1_445 13_656 ?
Na1 S1 Na1 72.1(4) 13_666 13_656 ?
Nb1 S1 Na1 85.9(2) 1_445 13_556 ?
Nb1 S1 Na1 136.36(5) 1_545 13_556 ?
Nb1 S1 Na1 136.36(5) . 13_556 ?
Na1 S1 Na1 85.70(4) . 13_556 ?
Na1 S1 Na1 39.759(18) 1_455 13_556 ?
Na1 S1 Na1 39.759(18) 1_445 13_556 ?
Na1 S1 Na1 72.1(4) 13_666 13_556 ?
Na1 S1 Na1 72.1(4) 13_656 13_556 ?
S1 Nb1 S1 134.05(2) 14_556 1_665 ?
S1 Nb1 S1 85.08(4) 14_556 14_566 ?
S1 Nb1 S1 134.05(2) 1_665 14_566 ?
S1 Nb1 S1 134.05(2) 14_556 1_565 ?
S1 Nb1 S1 85.08(4) 1_665 1_565 ?
S1 Nb1 S1 77.35(6) 14_566 1_565 ?
S1 Nb1 S1 85.08(4) 14_556 14_666 ?
S1 Nb1 S1 77.35(6) 1_665 14_666 ?
S1 Nb1 S1 85.08(4) 14_566 14_666 ?
S1 Nb1 S1 134.05(2) 1_565 14_666 ?
S1 Nb1 S1 77.35(6) 14_556 . ?
S1 Nb1 S1 85.08(4) 1_665 . ?
S1 Nb1 S1 134.05(2) 14_566 . ?
S1 Nb1 S1 85.08(4) 1_565 . ?
S1 Nb1 S1 134.05(2) 14_666 . ?
S1 Nb1 Nb1 132.54(2) 14_556 1_665 ?
S1 Nb1 Nb1 47.46(2) 1_665 1_665 ?
S1 Nb1 Nb1 90.0 14_566 1_665 ?
S1 Nb1 Nb1 90.0 1_565 1_665 ?
S1 Nb1 Nb1 47.46(2) 14_666 1_665 ?
S1 Nb1 Nb1 132.54(2) . 1_665 ?
S1 Nb1 Nb1 47.46(2) 14_556 1_445 ?
S1 Nb1 Nb1 132.54(2) 1_665 1_445 ?
S1 Nb1 Nb1 90.0 14_566 1_445 ?
S1 Nb1 Nb1 90.0 1_565 1_445 ?
S1 Nb1 Nb1 132.54(2) 14_666 1_445 ?
S1 Nb1 Nb1 47.46(2) . 1_445 ?
Nb1 Nb1 Nb1 180.0 1_665 1_445 ?
S1 Nb1 Nb1 132.54(2) 14_556 1_565 ?
S1 Nb1 Nb1 90.0 1_665 1_565 ?
S1 Nb1 Nb1 47.46(2) 14_566 1_565 ?
S1 Nb1 Nb1 47.46(2) 1_565 1_565 ?
S1 Nb1 Nb1 90.0 14_666 1_565 ?
S1 Nb1 Nb1 132.54(2) . 1_565 ?
Nb1 Nb1 Nb1 60.0 1_665 1_565 ?
Nb1 Nb1 Nb1 120.0 1_445 1_565 ?
S1 Nb1 Nb1 47.46(2) 14_556 1_545 ?
S1 Nb1 Nb1 90.0 1_665 1_545 ?
S1 Nb1 Nb1 132.54(2) 14_566 1_545 ?
S1 Nb1 Nb1 132.54(2) 1_565 1_545 ?
S1 Nb1 Nb1 90.0 14_666 1_545 ?
S1 Nb1 Nb1 47.46(2) . 1_545 ?
Nb1 Nb1 Nb1 120.0 1_665 1_545 ?
Nb1 Nb1 Nb1 60.0 1_445 1_545 ?
Nb1 Nb1 Nb1 180.0 1_565 1_545 ?
S1 Nb1 Nb1 90.0 14_556 1_455 ?
S1 Nb1 Nb1 132.54(2) 1_665 1_455 ?
S1 Nb1 Nb1 47.46(2) 14_566 1_455 ?
S1 Nb1 Nb1 47.46(2) 1_565 1_455 ?
S1 Nb1 Nb1 132.54(2) 14_666 1_455 ?
S1 Nb1 Nb1 90.0 . 1_455 ?
Nb1 Nb1 Nb1 120.0 1_665 1_455 ?
Nb1 Nb1 Nb1 60.0 1_445 1_455 ?
Nb1 Nb1 Nb1 60.0 1_565 1_455 ?
Nb1 Nb1 Nb1 120.0 1_545 1_455 ?
S1 Nb1 Nb1 90.0 14_556 1_655 ?
S1 Nb1 Nb1 47.46(2) 1_665 1_655 ?
S1 Nb1 Nb1 132.54(2) 14_566 1_655 ?
S1 Nb1 Nb1 132.54(2) 1_565 1_655 ?
S1 Nb1 Nb1 47.46(2) 14_666 1_655 ?
S1 Nb1 Nb1 90.0 . 1_655 ?
Nb1 Nb1 Nb1 60.0 1_665 1_655 ?
Nb1 Nb1 Nb1 120.0 1_445 1_655 ?
Nb1 Nb1 Nb1 120.0 1_565 1_655 ?
Nb1 Nb1 Nb1 60.0 1_545 1_655 ?
Nb1 Nb1 Nb1 180.0 1_455 1_655 ?
S1 Na1 S1 72.2(4) . 1_655 ?
S1 Na1 S1 72.2(4) . 1_665 ?
S1 Na1 S1 72.2(4) 1_655 1_665 ?
S1 Na1 S1 140.241(18) . 13_666 ?
S1 Na1 S1 140.241(18) 1_655 13_666 ?
S1 Na1 S1 94.30(5) 1_665 13_666 ?
S1 Na1 S1 140.241(18) . 13_656 ?
S1 Na1 S1 94.30(4) 1_655 13_656 ?
S1 Na1 S1 140.241(18) 1_665 13_656 ?
S1 Na1 S1 72.1(4) 13_666 13_656 ?
S1 Na1 S1 94.30(5) . 13_556 ?
S1 Na1 S1 140.241(18) 1_655 13_556 ?
S1 Na1 S1 140.241(18) 1_665 13_556 ?
S1 Na1 S1 72.1(4) 13_666 13_556 ?
S1 Na1 S1 72.1(4) 13_656 13_556 ?
S1 Na1 Nb1 137.1(2) . 13_666 ?
S1 Na1 Nb1 137.1(2) 1_655 13_666 ?
S1 Na1 Nb1 137.1(2) 1_665 13_666 ?
S1 Na1 Nb1 42.8(2) 13_666 13_666 ?
S1 Na1 Nb1 42.8(2) 13_656 13_666 ?
S1 Na1 Nb1 42.8(2) 13_556 13_666 ?

loop_
_geom_bond_atom_site_label_1
_geom_bond_atom_site_label_2
_geom_bond_distance
_geom_bond_site_symmetry_2
_geom_bond_publ_flag
S1 Nb1 2.4799(10) 1_445 ?
S1 Nb1 2.4799(10) 1_545 ?
S1 Nb1 2.4799(10) . ?
S1 Na1 2.845(12) . ?
S1 Na1 2.845(12) 1_455 ?
S1 Na1 2.845(12) 1_445 ?
S1 Na1 2.849(12) 13_666 ?
S1 Na1 2.849(12) 13_656 ?
S1 Na1 2.849(12) 13_556 ?
Nb1 S1 2.4799(10) 14_556 ?
Nb1 S1 2.4799(10) 1_665 ?
Nb1 S1 2.4799(10) 14_566 ?
Nb1 S1 2.4799(10) 1_565 ?
Nb1 S1 2.4799(10) 14_666 ?
Nb1 Nb1 3.3533(4) 1_665 ?
Nb1 Nb1 3.3533(4) 1_445 ?
Nb1 Nb1 3.3533(4) 1_565 ?
Nb1 Nb1 3.3533(4) 1_545 ?
Nb1 Nb1 3.3533(4) 1_455 ?
Nb1 Nb1 3.3533(4) 1_655 ?
Na1 S1 2.845(12) 1_655 ?
Na1 S1 2.845(12) 1_665 ?
Na1 S1 2.849(12) 13_666 ?
Na1 S1 2.849(12) 13_656 ?
Na1 S1 2.849(12) 13_556 ?
Na1 Nb1 3.639(16) 13_666 ?
